data_1531968
loop_
_publ_author_name
'Pissas, M.'
'Kallias, G.'
'Hofmann, M.'
'Toebbens, D.M.'

_publ_section_title
;
 Crystal and magnetic structure of the La1-x Cax Mn O3 compound (x =0.8,
 0.85)
;
_journal_name_full 'Physical Review, Serie 3. B - Condensed Matter (18,1978-)'
_journal_page_first 064413-1
_journal_page_last 064413-9
_journal_volume 65
_journal_year 2002
_chemical_formula_sum 'Ca0.85 La0.15 Mn O3'
_chemical_name_systematic '(La0.15 Ca0.85) Mn O3'
_space_group_IT_number 62
_symmetry_space_group_name_Hall '-P 2ac 2n'
_symmetry_space_group_name_H-M 'P n m a'
_cell_angle_alpha 90
_cell_angle_beta 90
_cell_angle_gamma 90
_cell_formula_units_Z 4
_cell_length_a 5.3243
_cell_length_b 7.5193
_cell_length_c 5.3189
_cell_volume 212.942
_citation_journal_id_ASTM PRBMDO
_cod_data_source_file Pissas_PRBMDO_2002_1237.cif
_cod_data_source_block Ca0.85La0.15Mn1O3
_cod_original_cell_volume 212.9422
_cod_original_formula_sum 'Ca0.85 La0.15 Mn1 O3'
_cod_database_code 1531968

loop_
_symmetry_equiv_pos_as_xyz
x,y,z
-x+1/2,-y,z+1/2
x+1/2,-y+1/2,-z+1/2
-x,y+1/2,-z
-x,-y,-z
x-1/2,y,-z-1/2
-x-1/2,y-1/2,z-1/2
x,-y-1/2,z

loop_
_atom_site_label
_atom_site_type_symbol
_atom_site_fract_x
_atom_site_fract_y
_atom_site_fract_z
_atom_site_occupancy
_atom_site_U_iso_or_equiv
O2 O-2 0.2828 0.0338 0.7151 1 0.0
Mn1 Mn+3 0 0 0.5 1 0.0
La1 La+3 0.0247 0.25 -0.009 0.15 0.0
Ca1 Ca+2 0.0247 0.25 -0.009 0.85 0.0
O1 O-2 0.4913 0.25 0.061 1 0.0
